data_2202720
loop_
_publ_author_name
'Wardell, Solange M. S. V.'
'Carvalho, Carlos E. M.'
'Low, John N.'
'Glidewell, Christopher'

_publ_section_title
;
 Centrosymmetric \p-stacked dimers in
 5-(2-acetyloxyphenyl)-3-phenyl-1,2,4-oxadiazole
;
_journal_issue 11
_journal_name_full 'Acta Crystallographica Section E'
_journal_page_first o1729
_journal_page_last o1730
_journal_paper_doi 10.1107/S1600536803022864
_journal_volume 59
_journal_year 2003
_chemical_formula_iupac 'C16 H12 N2 O3'
_chemical_formula_moiety 'C16 H12 N2 O3'
_chemical_formula_sum 'C16 H12 N2 O3'
_chemical_formula_weight 280.28
_chemical_name_systematic
;
5-(2-Acetyloxyphenyl)-3-phenyl-1,2,4-oxadiazole
;
_space_group_IT_number 14
_symmetry_cell_setting monoclinic
_symmetry_space_group_name_Hall '-P 2yn'
_symmetry_space_group_name_H-M 'P 1 21/n 1'
_atom_sites_solution_hydrogens geom
_atom_sites_solution_primary direct
_atom_sites_solution_secondary difmap
_cell_angle_alpha 90.00
_cell_angle_beta 105.955(2)
_cell_angle_gamma 90.00
_cell_formula_units_Z 4
_cell_length_a 14.5489(8)
_cell_length_b 5.4293(3)
_cell_length_c 17.2806(13)
_cell_measurement_reflns_used 2875
_cell_measurement_temperature 120(2)
_cell_measurement_theta_max 27.50
_cell_measurement_theta_min 3.25
_cell_volume 1312.42(14)
_computing_cell_refinement 'DENZO-SMN (Otwinowski & Minor, 1997)'
_computing_data_collection 'KappaCCD Server Software (Nonius, 1997)'
_computing_data_reduction DENZO-SMN
_computing_molecular_graphics 'PLATON (Spek, 2003)'
_computing_publication_material 'SHELXL97 and PRPKAPPA (Ferguson, 1999)'
_computing_structure_refinement 'SHELXL97 (Sheldrick, 1997)'
_computing_structure_solution 'SHELXS97 (Sheldrick, 1997)'
_diffrn_ambient_temperature 120(2)
_diffrn_measured_fraction_theta_full 0.996
_diffrn_measured_fraction_theta_max 0.957
_diffrn_measurement_device_type 'Nonius KappaCCD'
_diffrn_measurement_method '\f scans, and \w scans with \k offsets'
_diffrn_radiation_monochromator graphite
_diffrn_radiation_source 'rotating anode'
_diffrn_radiation_type 'Mo K\a'
_diffrn_radiation_wavelength 0.71073
_diffrn_reflns_av_R_equivalents 0.1150
_diffrn_reflns_av_sigmaI/netI 0.1330
_diffrn_reflns_limit_h_max 18
_diffrn_reflns_limit_h_min -16
_diffrn_reflns_limit_k_max 5
_diffrn_reflns_limit_k_min -6
_diffrn_reflns_limit_l_max 22
_diffrn_reflns_limit_l_min -18
_diffrn_reflns_number 8160
_diffrn_reflns_theta_full 25.50
_diffrn_reflns_theta_max 27.50
_diffrn_reflns_theta_min 3.25
_diffrn_standards_decay_% negligible
_exptl_absorpt_coefficient_mu 0.100
_exptl_absorpt_correction_T_max 0.999
_exptl_absorpt_correction_T_min 0.951
_exptl_absorpt_correction_type multi-scan
_exptl_absorpt_process_details '(DENZO-SMN; Otwinowski & Minor, 1997)'
_exptl_crystal_colour colourless
_exptl_crystal_density_diffrn 1.418
_exptl_crystal_density_method 'not measured'
_exptl_crystal_description plate
_exptl_crystal_F_000 584
_exptl_crystal_size_max 0.20
_exptl_crystal_size_mid 0.08
_exptl_crystal_size_min 0.01
_refine_diff_density_max 0.261
_refine_diff_density_min -0.267
_refine_ls_extinction_coef 0.016(3)
_refine_ls_extinction_expression Fc^*^=kFc[1+0.001xFc^2^\l^3^/sin(2\q)]^-1/4^
_refine_ls_extinction_method SHELXL97
_refine_ls_goodness_of_fit_ref 0.968
_refine_ls_hydrogen_treatment constr
_refine_ls_matrix_type full
_refine_ls_number_parameters 192
_refine_ls_number_reflns 2875
_refine_ls_number_restraints 0
_refine_ls_restrained_S_all 0.968
_refine_ls_R_factor_all 0.1215
_refine_ls_R_factor_gt 0.0552
_refine_ls_shift/su_max 0.000
_refine_ls_shift/su_mean 0.000
_refine_ls_structure_factor_coef Fsqd
_refine_ls_weighting_details 'w = 1/[\s^2^(Fo^2^)+(0.0465P)^2^] where P = (Fo^2^+2Fc^2^)/3'
_refine_ls_weighting_scheme calc
_refine_ls_wR_factor_gt 0.1052
_refine_ls_wR_factor_ref 0.1263
_reflns_number_gt 1649
_reflns_number_total 2875
_reflns_threshold_expression I>2\s(I)
_cod_data_source_file lh6125.cif
_cod_data_source_block I
_cod_depositor_comments
;
The following automatic conversions were performed:

'_exptl_absorpt_correction_type' value 'Multi-scan' changed to
'multi-scan' according to
/home/saulius/struct/CIF-dictionaries/cif_core.dic dictionary named
'cif_core.dic' version 2.4.1 from 2010-06-29.

Automatic conversion script
Id: cif_fix_values 1715 2011-07-08 13:25:40Z adriana 
;
_cod_original_sg_symbol_H-M 'P 21/n'
_cod_database_code 2202720
_cod_database_fobs_code 2202720

loop_
_symmetry_equiv_pos_as_xyz
'x, y, z'
'-x+1/2, y+1/2, -z+1/2'
'-x, -y, -z'
'x+1/2, -y+1/2, z+1/2'

loop_
_atom_site_label
_atom_site_fract_x
_atom_site_fract_y
_atom_site_fract_z
_atom_site_U_iso_or_equiv
_atom_site_adp_type
_atom_site_calc_flag
_atom_site_refinement_flags
_atom_site_occupancy
_atom_site_disorder_assembly
_atom_site_disorder_group
_atom_site_type_symbol
O1 0.36315(9) 0.1997(3) 0.47966(8) 0.0263(4) Uani d . 1 . . O
O52 0.40604(9) 0.8256(2) 0.63287(8) 0.0239(4) Uani d . 1 . . O
O521 0.32320(10) 0.5874(3) 0.69702(8) 0.0270(4) Uani d . 1 . . O
N2 0.26830(12) 0.1909(3) 0.42934(10) 0.0280(5) Uani d . 1 . . N
N4 0.28702(12) 0.5148(3) 0.51459(10) 0.0227(4) Uani d . 1 . . N
C3 0.22805(14) 0.3803(4) 0.45294(12) 0.0230(5) Uani d . 1 . . C
C31 0.12611(14) 0.4404(4) 0.41766(12) 0.0218(5) Uani d . 1 . . C
C32 0.08606(15) 0.6498(4) 0.44173(14) 0.0314(6) Uani d . 1 . . C
C33 -0.01027(16) 0.6980(4) 0.41092(14) 0.0355(6) Uani d . 1 . . C
C34 -0.06761(16) 0.5400(4) 0.35593(13) 0.0313(6) Uani d . 1 . . C
C35 -0.02829(15) 0.3340(4) 0.33032(13) 0.0314(6) Uani d . 1 . . C
C36 0.06807(6) 0.28393(16) 0.36106(6) 0.0282(5) Uani d . 1 . . C
C5 0.36779(6) 0.39670(16) 0.52839(6) 0.0215(5) Uani d . 1 . . C
C51 0.45964(6) 0.44165(16) 0.58771(6) 0.0205(5) Uani d . 1 . . C
C52 0.47561(6) 0.64254(16) 0.63986(6) 0.0226(5) Uani d . 1 . . C
C53 0.56304(6) 0.68026(16) 0.69527(6) 0.0244(5) Uani d . 1 . . C
C54 0.63707(16) 0.5166(4) 0.69884(13) 0.0283(5) Uani d . 1 . . C
C55 0.62340(15) 0.3155(4) 0.64745(13) 0.0272(5) Uani d . 1 . . C
C56 0.53525(14) 0.2775(4) 0.59298(12) 0.0245(5) Uani d . 1 . . C
C521 0.32925(15) 0.7744(4) 0.66144(12) 0.0226(5) Uani d . 1 . . C
C522 0.25979(15) 0.9807(4) 0.64235(13) 0.0270(5) Uani d . 1 . . C
H32 0.1252 0.7598 0.4795 0.038 Uiso calc R 1 . . H
H33 -0.0372 0.8410 0.4277 0.043 Uiso calc R 1 . . H
H34 -0.1341 0.5724 0.3356 0.038 Uiso calc R 1 . . H
H35 -0.0675 0.2269 0.2916 0.038 Uiso calc R 1 . . H
H36 0.0948 0.1420 0.3435 0.034 Uiso calc R 1 . . H
H53 0.5723 0.8175 0.7307 0.029 Uiso calc R 1 . . H
H54 0.6975 0.5422 0.7366 0.034 Uiso calc R 1 . . H
H55 0.6745 0.2043 0.6497 0.033 Uiso calc R 1 . . H
H56 0.5258 0.1377 0.5586 0.029 Uiso calc R 1 . . H
H52A 0.2064 0.9463 0.6651 0.040 Uiso calc R 1 . . H
H52B 0.2356 0.9984 0.5838 0.040 Uiso calc R 1 . . H
H52C 0.2915 1.1336 0.6655 0.040 Uiso calc R 1 . . H

loop_
_atom_site_aniso_label
_atom_site_aniso_U_11
_atom_site_aniso_U_22
_atom_site_aniso_U_33
_atom_site_aniso_U_12
_atom_site_aniso_U_13
_atom_site_aniso_U_23
O1 0.0203(8) 0.0266(8) 0.0284(9) 0.0028(6) 0.0006(7) -0.0066(6)
O52 0.0210(8) 0.0198(8) 0.0316(9) 0.0006(6) 0.0082(7) 0.0013(6)
O521 0.0284(9) 0.0248(9) 0.0268(9) -0.0014(7) 0.0062(7) 0.0024(6)
N2 0.0197(10) 0.0299(11) 0.0300(11) 0.0008(8) -0.0005(8) -0.0056(8)
N4 0.0202(10) 0.0228(9) 0.0241(10) 0.0008(7) 0.0045(8) -0.0006(7)
C3 0.0226(12) 0.0226(11) 0.0218(12) -0.0036(9) 0.0030(9) 0.0022(9)
C31 0.0198(11) 0.0225(11) 0.0219(12) 0.0002(9) 0.0037(9) 0.0024(8)
C32 0.0244(13) 0.0265(13) 0.0375(14) -0.0010(9) -0.0013(11) -0.0017(9)
C33 0.0257(13) 0.0297(14) 0.0465(16) 0.0057(10) 0.0020(11) -0.0004(10)
C34 0.0201(12) 0.0332(13) 0.0348(14) 0.0005(10) -0.0022(10) 0.0087(10)
C35 0.0239(13) 0.0366(14) 0.0285(14) -0.0059(10) -0.0013(10) -0.0007(10)
C36 0.0265(13) 0.0281(12) 0.0288(13) -0.0013(10) 0.0053(10) -0.0020(9)
C5 0.0220(12) 0.0203(11) 0.0223(12) 0.0007(9) 0.0063(9) 0.0026(9)
C51 0.0171(11) 0.0220(11) 0.0214(11) -0.0015(9) 0.0033(9) 0.0040(8)
C52 0.0179(12) 0.0229(11) 0.0270(12) 0.0011(8) 0.0063(10) 0.0036(9)
C53 0.0218(12) 0.0250(12) 0.0250(12) -0.0051(9) 0.0041(10) -0.0017(9)
C54 0.0189(12) 0.0344(13) 0.0279(13) -0.0011(10) 0.0005(10) 0.0024(10)
C55 0.0208(12) 0.0296(12) 0.0305(13) 0.0043(9) 0.0055(10) 0.0056(9)
C56 0.0230(12) 0.0240(12) 0.0259(12) 0.0016(9) 0.0057(10) 0.0024(9)
C521 0.0233(12) 0.0232(11) 0.0191(11) -0.0017(9) 0.0023(9) -0.0040(9)
C522 0.0259(13) 0.0233(12) 0.0312(13) 0.0015(9) 0.0069(10) -0.0012(9)

loop_
_atom_type_symbol
_atom_type_description
_atom_type_scat_dispersion_real
_atom_type_scat_dispersion_imag
_atom_type_scat_source
C C 0.0033 0.0016 'International Tables Vol C Tables 4.2.6.8 and 6.1.1.4'
H H 0.0000 0.0000 'International Tables Vol C Tables 4.2.6.8 and 6.1.1.4'
N N 0.0061 0.0033 'International Tables Vol C Tables 4.2.6.8 and 6.1.1.4'
O O 0.0106 0.0060 'International Tables Vol C Tables 4.2.6.8 and 6.1.1.4'

loop_
_geom_angle_atom_site_label_1
_geom_angle_atom_site_label_2
_geom_angle_atom_site_label_3
_geom_angle
_geom_angle_publ_flag
C5 O1 N2 106.44(12) y
O1 N2 C3 103.13(15) y
N2 C3 N4 114.97(18) y
C3 N4 C5 102.65(14) y
N4 C5 O1 112.81(11) y
C521 O52 C52 117.87(13) no
N2 C3 C31 122.14(18) no
N4 C3 C31 122.86(18) no
C36 C31 C32 119.04(17) no
C36 C31 C3 120.10(17) no
C32 C31 C3 120.84(18) no
C33 C32 C31 120.3(2) no
C33 C32 H32 119.9 no
C31 C32 H32 119.9 no
C34 C33 C32 120.4(2) no
C34 C33 H33 119.8 no
C32 C33 H33 119.8 no
C33 C34 C35 119.9(2) no
C33 C34 H34 120.0 no
C35 C34 H34 120.0 no
C34 C35 C36 120.07(19) no
C34 C35 H35 120.0 no
C36 C35 H35 120.0 no
C35 C36 C31 120.33(14) no
C35 C36 H36 119.8 no
C31 C36 H36 119.8 no
N4 C5 C51 130.57(8) no
O1 C5 C51 116.61(7) no
C52 C51 C56 117.93(10) no
C52 C51 C5 122.78(8) no
C56 C51 C5 119.29(10) no
C53 C52 C51 121.51(8) no
C53 C52 O52 117.44(7) no
C51 C52 O52 120.80(7) no
C52 C53 C54 119.52(10) no
C52 C53 H53 120.2 no
C54 C53 H53 120.2 no
C53 C54 C55 120.26(19) no
C53 C54 H54 119.9 no
C55 C54 H54 119.9 no
C56 C55 C54 119.8(2) no
C56 C55 H55 120.1 no
C54 C55 H55 120.1 no
C55 C56 C51 120.99(18) no
C55 C56 H56 119.5 no
C51 C56 H56 119.5 no
O521 C521 O52 122.53(18) no
O521 C521 C522 127.57(19) no
O52 C521 C522 109.90(17) no
C521 C522 H52A 109.5 no
C521 C522 H52B 109.5 no
H52A C522 H52B 109.5 no
C521 C522 H52C 109.5 no
H52A C522 H52C 109.5 no
H52B C522 H52C 109.5 no

loop_
_geom_bond_atom_site_label_1
_geom_bond_atom_site_label_2
_geom_bond_site_symmetry_2
_geom_bond_distance
_geom_bond_publ_flag
O1 N2 . 1.415(2) y
N2 C3 . 1.303(3) y
C3 N4 . 1.379(3) y
N4 C5 . 1.302(2) y
C5 O1 . 1.351(2) y
O52 C521 . 1.368(2) no
O52 C52 . 1.400(2) no
O521 C521 . 1.203(2) no
C3 C31 . 1.477(3) no
C31 C36 . 1.392(2) no
C31 C32 . 1.392(3) no
C32 C33 . 1.381(3) no
C32 H32 . 0.95 no
C33 C34 . 1.378(3) no
C33 H33 . 0.95 no
C34 C35 . 1.383(3) no
C34 H34 . 0.95 no
C35 C36 . 1.383(2) no
C35 H35 . 0.95 no
C36 H36 . 0.95 no
C5 C51 . 1.4639(14) no
C51 C52 . 1.3931(13) no
C51 C56 . 1.399(2) no
C52 C53 . 1.3811(14) no
C53 C54 . 1.384(2) no
C53 H53 . 0.95 no
C54 C55 . 1.387(3) no
C54 H54 . 0.95 no
C55 C56 . 1.382(3) no
C55 H55 . 0.95 no
C56 H56 . 0.95 no
C521 C522 . 1.484(3) no
C522 H52A . 0.98 no
C522 H52B . 0.98 no
C522 H52C . 0.98 no

loop_
_geom_torsion_atom_site_label_1
_geom_torsion_atom_site_label_2
_geom_torsion_atom_site_label_3
_geom_torsion_atom_site_label_4
_geom_torsion
_geom_torsion_publ_flag
C5 O1 N2 C3 0.30(19) no
O1 N2 C3 N4 -0.2(2) no
O1 N2 C3 C31 -178.40(17) no
C5 N4 C3 N2 0.0(2) no
C5 N4 C3 C31 178.20(16) no
N2 C3 C31 C36 4.3(3) no
N4 C3 C31 C36 -173.74(17) no
N2 C3 C31 C32 -177.3(2) no
N4 C3 C31 C32 4.6(3) no
C36 C31 C32 C33 1.3(3) no
C3 C31 C32 C33 -177.1(2) no
C31 C32 C33 C34 -0.2(3) no
C32 C33 C34 C35 -1.1(3) no
C33 C34 C35 C36 1.3(3) no
C34 C35 C36 C31 -0.2(3) no
C32 C31 C36 C35 -1.1(3) no
C3 C31 C36 C35 177.32(17) no
C3 N4 C5 O1 0.22(17) no
C3 N4 C5 C51 -178.79(9) no
N2 O1 C5 N4 -0.34(17) no
N2 O1 C5 C51 178.82(9) no
N4 C5 C51 C52 -3.31(11) no
O1 C5 C51 C52 177.72(8) no
N4 C5 C51 C56 176.68(16) no
O1 C5 C51 C56 -2.29(12) no
C56 C51 C52 C53 -0.02(10) no
C5 C51 C52 C53 180.0 no
C56 C51 C52 O52 174.13(14) no
C5 C51 C52 O52 -5.88(8) no
C521 O52 C52 C53 -108.76(13) no
C521 O52 C52 C51 76.87(15) no
C51 C52 C53 C54 0.64(11) no
O52 C52 C53 C54 -173.69(15) no
C52 C53 C54 C55 -0.4(2) no
C53 C54 C55 C56 -0.6(3) no
C54 C55 C56 C51 1.2(3) no
C52 C51 C56 C55 -0.9(2) no
C5 C51 C56 C55 179.10(14) no
C52 O52 C521 O521 5.5(3) no
C52 O52 C521 C522 -175.09(14) no

loop_
_cod_related_entry_id
_cod_related_entry_database
_cod_related_entry_code
1 ChemSpider 21131332
